data_2220530
loop_
_publ_author_name
'Gao, Xiaonan'

_publ_section_title
Bis(\m-<i>N</i>-acetyl-<i>N</i>-phenylglycinato-\k^2^<i>O</i>:<i>O</i>')bis[dinitrato-\k^4^<i>O</i>,<i>O</i>'-bis(1,10-phenanthroline-\k^2^<i>N</i>,<i>N</i>')lanthanum(III)]
_journal_coeditor_code HK2563
_journal_issue 1
_journal_name_full 'Acta Crystallographica Section E'
_journal_page_first m59
_journal_paper_doi 10.1107/S1600536808038075
_journal_volume 65
_journal_year 2009
_chemical_formula_iupac '[La2 (C10 H10 N O3)2 (N O3)4 (C12 H8 N2)4]'
_chemical_formula_moiety 'C68 H52 La2 N14 O18'
_chemical_formula_sum 'C68 H52 La2 N14 O18'
_chemical_formula_weight 1631.06
_chemical_name_systematic
;
Bis(\m-<i>N</i>-acetyl-<i>N</i>-phenylglycinato-
\k^2^<i>O</i>:<i>O</i>')bis[dinitrato-\k^4^<i>O</i>,<i>O</i>'-bis(1,10-
phenanthroline-\k^2^<i>N</i>,<i>N</i>')lanthanum(III)]
;
_space_group_IT_number 14
_symmetry_cell_setting monoclinic
_symmetry_space_group_name_Hall '-P 2yn'
_symmetry_space_group_name_H-M 'P 1 21/n 1'
_atom_sites_solution_hydrogens geom
_atom_sites_solution_primary direct
_atom_sites_solution_secondary difmap
_audit_creation_method SHELXL97
_cell_angle_alpha 90.00
_cell_angle_beta 100.1210(10)
_cell_angle_gamma 90.00
_cell_formula_units_Z 2
_cell_length_a 14.0891(7)
_cell_length_b 13.7610(7)
_cell_length_c 16.9962(9)
_cell_measurement_reflns_used 6044
_cell_measurement_temperature 296(2)
_cell_measurement_theta_max 27.45
_cell_measurement_theta_min 2.28
_cell_volume 3243.9(3)
_computing_cell_refinement 'SAINT (Bruker, 1997)'
_computing_data_collection 'SMART (Bruker, 1997)'
_computing_data_reduction 'SAINT (Bruker, 1997)'
_computing_molecular_graphics 'SHELXTL (Sheldrick, 2008)'
_computing_publication_material 'SHELXTL (Sheldrick, 2008)'
_computing_structure_refinement 'SHELXL97 (Sheldrick, 2008)'
_computing_structure_solution 'SHELXS97 (Sheldrick, 2008)'
_diffrn_ambient_temperature 296(2)
_diffrn_measured_fraction_theta_full 1.000
_diffrn_measured_fraction_theta_max 1.000
_diffrn_measurement_device_type 'Bruker SMART CCD area-detector'
_diffrn_measurement_method '\f and \w'
_diffrn_radiation_monochromator graphite
_diffrn_radiation_source 'fine-focus sealed tube'
_diffrn_radiation_type MoK\a
_diffrn_radiation_wavelength 0.71073
_diffrn_reflns_av_R_equivalents 0.0308
_diffrn_reflns_av_sigmaI/netI 0.0366
_diffrn_reflns_limit_h_max 16
_diffrn_reflns_limit_h_min -15
_diffrn_reflns_limit_k_max 12
_diffrn_reflns_limit_k_min -16
_diffrn_reflns_limit_l_max 15
_diffrn_reflns_limit_l_min -20
_diffrn_reflns_number 16038
_diffrn_reflns_theta_full 25.01
_diffrn_reflns_theta_max 25.01
_diffrn_reflns_theta_min 1.92
_exptl_absorpt_coefficient_mu 1.386
_exptl_absorpt_correction_T_max 0.543
_exptl_absorpt_correction_T_min 0.574
_exptl_absorpt_correction_type multi-scan
_exptl_absorpt_process_details '(SADABS; Bruker, 1997)'
_exptl_crystal_colour yellow
_exptl_crystal_density_diffrn 1.670
_exptl_crystal_density_method 'not measured'
_exptl_crystal_description needle
_exptl_crystal_F_000 1632
_exptl_crystal_size_max 0.45
_exptl_crystal_size_mid 0.43
_exptl_crystal_size_min 0.40
_refine_diff_density_max 0.701
_refine_diff_density_min -0.417
_refine_ls_extinction_method none
_refine_ls_goodness_of_fit_ref 1.063
_refine_ls_hydrogen_treatment constr
_refine_ls_matrix_type full
_refine_ls_number_parameters 461
_refine_ls_number_reflns 5719
_refine_ls_number_restraints 0
_refine_ls_restrained_S_all 1.063
_refine_ls_R_factor_all 0.0423
_refine_ls_R_factor_gt 0.0254
_refine_ls_shift/su_max 0.002
_refine_ls_shift/su_mean 0.000
_refine_ls_structure_factor_coef Fsqd
_refine_ls_weighting_details 'calc w = 1/[\s^2^(Fo^2^)+(0.0228P)^2^+0.722P] where P=(Fo^2^+2Fc^2^)/3'
_refine_ls_weighting_scheme calc
_refine_ls_wR_factor_gt 0.0514
_refine_ls_wR_factor_ref 0.0587
_reflns_number_gt 4467
_reflns_number_total 5719
_reflns_threshold_expression I>2\s(I)
_cod_data_source_file hk2563.cif
_cod_data_source_block I
_cod_original_sg_symbol_H-M 'P 21/n'
_cod_database_code 2220530
_cod_database_fobs_code 2220530

loop_
_symmetry_equiv_pos_as_xyz
'x, y, z'
'-x+1/2, y+1/2, -z+1/2'
'-x, -y, -z'
'x-1/2, -y-1/2, z-1/2'

loop_
_atom_site_type_symbol
_atom_site_label
_atom_site_fract_x
_atom_site_fract_y
_atom_site_fract_z
_atom_site_U_iso_or_equiv
_atom_site_adp_type
_atom_site_calc_flag
_atom_site_refinement_flags
_atom_site_occupancy
_atom_site_disorder_assembly
_atom_site_disorder_group
La La1 0.845573(12) 0.870851(12) 0.945459(10) 0.02900(6) Uani d . 1 . .
N N1 1.13333(19) 0.8679(2) 0.79326(15) 0.0430(7) Uani d . 1 . .
N N2 0.90459(18) 0.70723(18) 0.87965(14) 0.0359(6) Uani d . 1 . .
N N3 0.99585(18) 0.77290(18) 1.02680(15) 0.0367(6) Uani d . 1 . .
N N4 0.66037(18) 0.79638(19) 0.89767(15) 0.0379(6) Uani d . 1 . .
N N5 0.68663(18) 0.98664(18) 0.94152(15) 0.0375(6) Uani d . 1 . .
N N6 0.80835(19) 0.9726(2) 0.78155(17) 0.0428(7) Uani d . 1 . .
N N7 0.8123(2) 0.7497(2) 1.08954(18) 0.0495(8) Uani d . 1 . .
O O1 0.99417(15) 0.90185(15) 0.88858(12) 0.0408(5) Uani d . 1 . .
O O2 1.09455(15) 0.99913(16) 0.96794(12) 0.0415(5) Uani d . 1 . .
O O3 1.20355(19) 0.77683(19) 0.89687(15) 0.0648(7) Uani d . 1 . .
O O4 0.78752(16) 0.88449(16) 0.79238(13) 0.0477(6) Uani d . 1 . .
O O5 0.83297(17) 1.02339(17) 0.84285(14) 0.0539(6) Uani d . 1 . .
O O6 0.80359(19) 1.00540(19) 0.71402(15) 0.0617(7) Uani d . 1 . .
O O7 0.80680(17) 0.70496(17) 1.02473(14) 0.0513(6) Uani d . 1 . .
O O8 0.8016(2) 0.83975(18) 1.08626(14) 0.0616(7) Uani d . 1 . .
O O9 0.8312(2) 0.7069(2) 1.15385(16) 0.0747(8) Uani d . 1 . .
C C1 1.0698(2) 0.9493(2) 0.90545(18) 0.0324(7) Uani d . 1 . .
C C2 1.1388(2) 0.9516(2) 0.84616(19) 0.0445(8) Uani d . 1 . .
H H2A 1.1260 1.0097 0.8138 0.053 Uiso calc R 1 . .
H H2B 1.2041 0.9565 0.8757 0.053 Uiso calc R 1 . .
C C3 1.1680(3) 0.7818(3) 0.8261(2) 0.0476(9) Uani d . 1 . .
C C4 1.1634(3) 0.6951(3) 0.7714(2) 0.0578(10) Uani d . 1 . .
H H4A 1.2042 0.7060 0.7326 0.087 Uiso calc R 1 . .
H H4B 1.0981 0.6858 0.7445 0.087 Uiso calc R 1 . .
H H4C 1.1847 0.6382 0.8022 0.087 Uiso calc R 1 . .
C C5 1.0850(3) 0.8778(2) 0.7122(2) 0.0453(8) Uani d . 1 . .
C C6 1.1368(3) 0.9001(3) 0.6535(2) 0.0712(12) Uani d . 1 . .
H H6 1.2029 0.9109 0.6664 0.085 Uiso calc R 1 . .
C C7 1.0902(4) 0.9063(4) 0.5747(3) 0.0892(16) Uani d . 1 . .
H H7 1.1254 0.9197 0.5345 0.107 Uiso calc R 1 . .
C C8 0.9928(4) 0.8930(3) 0.5559(3) 0.0789(14) Uani d . 1 . .
H H8 0.9618 0.8967 0.5030 0.095 Uiso calc R 1 . .
C C9 0.9415(3) 0.8743(3) 0.6144(3) 0.0702(12) Uani d . 1 . .
H H9 0.8749 0.8671 0.6016 0.084 Uiso calc R 1 . .
C C10 0.9867(3) 0.8656(3) 0.6927(2) 0.0560(10) Uani d . 1 . .
H H10 0.9510 0.8516 0.7324 0.067 Uiso calc R 1 . .
C C11 0.8644(2) 0.6758(2) 0.80770(19) 0.0415(8) Uani d . 1 . .
H H11 0.8133 0.7113 0.7796 0.050 Uiso calc R 1 . .
C C12 0.8938(3) 0.5933(3) 0.7716(2) 0.0478(9) Uani d . 1 . .
H H12 0.8634 0.5748 0.7208 0.057 Uiso calc R 1 . .
C C13 0.9677(3) 0.5402(3) 0.8120(2) 0.0524(10) Uani d . 1 . .
H H13 0.9877 0.4840 0.7894 0.063 Uiso calc R 1 . .
C C14 1.0140(2) 0.5703(2) 0.8879(2) 0.0427(8) Uani d . 1 . .
C C15 0.9805(2) 0.6557(2) 0.91969(18) 0.0345(7) Uani d . 1 . .
C C16 1.0281(2) 0.6891(2) 0.99698(18) 0.0346(7) Uani d . 1 . .
C C17 1.1050(2) 0.6354(2) 1.0390(2) 0.0451(8) Uani d . 1 . .
C C18 1.1482(3) 0.6695(3) 1.1146(2) 0.0540(10) Uani d . 1 . .
H H18 1.1990 0.6353 1.1446 0.065 Uiso calc R 1 . .
C C19 1.1157(3) 0.7525(3) 1.1438(2) 0.0579(10) Uani d . 1 . .
H H19 1.1435 0.7754 1.1941 0.069 Uiso calc R 1 . .
C C20 1.0401(2) 0.8028(3) 1.0977(2) 0.0481(9) Uani d . 1 . .
H H20 1.0197 0.8606 1.1178 0.058 Uiso calc R 1 . .
C C21 1.0924(3) 0.5175(3) 0.9327(2) 0.0571(10) Uani d . 1 . .
H H21 1.1138 0.4610 0.9114 0.069 Uiso calc R 1 . .
C C22 1.1358(3) 0.5483(3) 1.0052(2) 0.0554(10) Uani d . 1 . .
H H22 1.1864 0.5124 1.0337 0.067 Uiso calc R 1 . .
C C23 0.6453(2) 0.7039(2) 0.87754(19) 0.0437(8) Uani d . 1 . .
H H23 0.6978 0.6619 0.8860 0.052 Uiso calc R 1 . .
C C24 0.5551(3) 0.6658(3) 0.8443(2) 0.0543(10) Uani d . 1 . .
H H24 0.5481 0.6002 0.8314 0.065 Uiso calc R 1 . .
C C25 0.4776(3) 0.7264(3) 0.8312(2) 0.0547(10) Uani d . 1 . .
H H25 0.4173 0.7027 0.8081 0.066 Uiso calc R 1 . .
C C26 0.4886(2) 0.8241(3) 0.85246(19) 0.0434(8) Uani d . 1 . .
C C27 0.5820(2) 0.8562(2) 0.88643(17) 0.0351(7) Uani d . 1 . .
C C28 0.5960(2) 0.9564(2) 0.91083(17) 0.0355(7) Uani d . 1 . .
C C29 0.5157(2) 1.0197(2) 0.90190(18) 0.0410(8) Uani d . 1 . .
C C30 0.5319(3) 1.1161(3) 0.9279(2) 0.0493(9) Uani d . 1 . .
H H30 0.4809 1.1597 0.9235 0.059 Uiso calc R 1 . .
C C31 0.6228(3) 1.1449(3) 0.9596(2) 0.0520(10) Uani d . 1 . .
H H31 0.6343 1.2080 0.9784 0.062 Uiso calc R 1 . .
C C32 0.6986(3) 1.0792(2) 0.96363(19) 0.0465(9) Uani d . 1 . .
H H32 0.7608 1.1011 0.9828 0.056 Uiso calc R 1 . .
C C33 0.4103(2) 0.8913(3) 0.8426(2) 0.0529(10) Uani d . 1 . .
H H33 0.3492 0.8703 0.8190 0.063 Uiso calc R 1 . .
C C34 0.4227(2) 0.9842(3) 0.8666(2) 0.0512(9) Uani d . 1 . .
H H34 0.3700 1.0260 0.8602 0.061 Uiso calc R 1 . .

loop_
_atom_site_aniso_label
_atom_site_aniso_U_11
_atom_site_aniso_U_22
_atom_site_aniso_U_33
_atom_site_aniso_U_12
_atom_site_aniso_U_13
_atom_site_aniso_U_23
La1 0.02833(10) 0.02659(10) 0.03019(10) 0.00055(9) -0.00011(7) -0.00327(8)
N1 0.0487(17) 0.0416(16) 0.0405(16) -0.0021(14) 0.0130(13) -0.0099(14)
N2 0.0389(15) 0.0313(14) 0.0356(15) -0.0021(12) 0.0007(12) -0.0046(12)
N3 0.0357(15) 0.0316(14) 0.0403(16) 0.0000(12) -0.0008(12) -0.0019(12)
N4 0.0377(16) 0.0355(15) 0.0399(16) -0.0008(13) 0.0050(12) 0.0019(12)
N5 0.0376(16) 0.0340(15) 0.0389(16) 0.0039(12) 0.0010(12) 0.0000(12)
N6 0.0374(16) 0.0448(18) 0.0440(18) 0.0005(14) 0.0011(13) 0.0050(15)
N7 0.0520(19) 0.052(2) 0.045(2) -0.0089(16) 0.0103(15) 0.0023(16)
O1 0.0377(13) 0.0455(13) 0.0386(13) -0.0086(11) 0.0051(10) -0.0102(10)
O2 0.0406(13) 0.0418(13) 0.0416(13) -0.0028(11) 0.0061(10) -0.0147(11)
O3 0.0758(19) 0.0630(18) 0.0515(17) -0.0085(15) -0.0001(14) -0.0028(14)
O4 0.0558(15) 0.0388(13) 0.0436(14) -0.0127(12) -0.0044(11) 0.0069(11)
O5 0.0643(17) 0.0401(14) 0.0546(16) -0.0048(12) 0.0028(13) -0.0074(12)
O6 0.0721(18) 0.0614(17) 0.0509(16) 0.0021(14) 0.0088(13) 0.0221(14)
O7 0.0567(16) 0.0445(14) 0.0503(15) -0.0004(12) 0.0025(12) -0.0050(12)
O8 0.094(2) 0.0383(15) 0.0581(17) 0.0041(14) 0.0289(14) 0.0002(12)
O9 0.096(2) 0.077(2) 0.0511(17) -0.0066(17) 0.0107(15) 0.0189(15)
C1 0.0351(18) 0.0268(16) 0.0341(18) 0.0027(14) 0.0024(14) -0.0043(14)
C2 0.049(2) 0.041(2) 0.046(2) -0.0068(17) 0.0148(16) -0.0127(16)
C3 0.045(2) 0.050(2) 0.052(2) -0.0102(18) 0.0189(18) -0.0066(19)
C4 0.074(3) 0.042(2) 0.060(2) -0.006(2) 0.020(2) -0.0070(19)
C5 0.054(2) 0.0401(19) 0.045(2) 0.0013(18) 0.0157(17) -0.0090(17)
C6 0.065(3) 0.093(3) 0.060(3) 0.005(2) 0.025(2) 0.008(2)
C7 0.111(4) 0.106(4) 0.057(3) 0.022(3) 0.033(3) 0.019(3)
C8 0.110(4) 0.071(3) 0.051(3) 0.022(3) 0.002(3) -0.003(2)
C9 0.074(3) 0.064(3) 0.066(3) 0.005(2) -0.005(2) -0.017(2)
C10 0.062(3) 0.053(2) 0.053(2) -0.006(2) 0.0125(19) -0.0110(19)
C11 0.042(2) 0.043(2) 0.038(2) -0.0083(16) 0.0018(15) -0.0070(16)
C12 0.057(2) 0.046(2) 0.043(2) -0.0117(18) 0.0143(18) -0.0166(17)
C13 0.071(3) 0.035(2) 0.059(2) -0.0058(19) 0.033(2) -0.0110(18)
C14 0.051(2) 0.0297(18) 0.051(2) 0.0005(16) 0.0187(17) 0.0004(16)
C15 0.0376(18) 0.0296(17) 0.0377(18) -0.0029(14) 0.0105(14) 0.0017(14)
C16 0.0351(18) 0.0300(17) 0.0390(19) -0.0004(14) 0.0072(14) 0.0041(14)
C17 0.0396(19) 0.043(2) 0.053(2) 0.0018(17) 0.0096(16) 0.0114(18)
C18 0.045(2) 0.055(2) 0.057(2) 0.0069(19) -0.0048(18) 0.016(2)
C19 0.056(2) 0.063(3) 0.047(2) 0.002(2) -0.0134(19) 0.0025(19)
C20 0.050(2) 0.044(2) 0.044(2) 0.0024(17) -0.0078(17) -0.0058(17)
C21 0.070(3) 0.035(2) 0.072(3) 0.0145(19) 0.029(2) 0.0054(19)
C22 0.055(2) 0.044(2) 0.069(3) 0.0198(19) 0.015(2) 0.017(2)
C23 0.041(2) 0.0371(19) 0.053(2) -0.0028(16) 0.0078(16) -0.0018(17)
C24 0.055(2) 0.044(2) 0.063(3) -0.0121(19) 0.0084(19) -0.0058(19)
C25 0.042(2) 0.059(2) 0.060(2) -0.0133(19) 0.0020(18) -0.002(2)
C26 0.0361(19) 0.050(2) 0.044(2) -0.0025(17) 0.0047(15) 0.0067(17)
C27 0.0309(17) 0.0405(19) 0.0336(17) 0.0022(15) 0.0051(13) 0.0067(14)
C28 0.0360(18) 0.0400(19) 0.0304(17) 0.0019(15) 0.0052(14) 0.0054(14)
C29 0.040(2) 0.047(2) 0.0370(19) 0.0089(17) 0.0114(15) 0.0121(16)
C30 0.053(2) 0.049(2) 0.046(2) 0.0220(19) 0.0081(17) 0.0064(18)
C31 0.067(3) 0.040(2) 0.045(2) 0.0146(19) -0.0013(18) -0.0008(16)
C32 0.050(2) 0.041(2) 0.044(2) 0.0034(17) -0.0029(17) -0.0035(17)
C33 0.0310(19) 0.066(3) 0.061(2) -0.0021(18) 0.0061(16) 0.011(2)
C34 0.035(2) 0.061(3) 0.058(2) 0.0111(19) 0.0106(17) 0.019(2)

loop_
_atom_type_symbol
_atom_type_description
_atom_type_scat_dispersion_real
_atom_type_scat_dispersion_imag
_atom_type_scat_source
C C 0.0033 0.0016 'International Tables Vol C Tables 4.2.6.8 and 6.1.1.4'
H H 0.0000 0.0000 'International Tables Vol C Tables 4.2.6.8 and 6.1.1.4'
N N 0.0061 0.0033 'International Tables Vol C Tables 4.2.6.8 and 6.1.1.4'
O O 0.0106 0.0060 'International Tables Vol C Tables 4.2.6.8 and 6.1.1.4'
La La -0.2871 2.4523 'International Tables Vol C Tables 4.2.6.8 and 6.1.1.4'

loop_
_geom_angle_atom_site_label_1
_geom_angle_atom_site_label_2
_geom_angle_atom_site_label_3
_geom_angle_site_symmetry_1
_geom_angle_site_symmetry_3
_geom_angle
_geom_angle_publ_flag
O2 La1 O1 3_777 . 83.13(7) ?
O2 La1 O4 3_777 . 125.60(7) ?
O1 La1 O4 . . 74.74(7) y
O2 La1 O8 3_777 . 70.80(8) ?
O1 La1 O8 . . 137.26(8) ?
O4 La1 O8 . . 147.97(8) ?
O2 La1 N3 3_777 . 84.08(7) ?
O1 La1 N3 . . 69.20(7) ?
O4 La1 N3 . . 129.44(8) ?
O8 La1 N3 . . 74.80(8) ?
O2 La1 N2 3_777 . 141.31(7) ?
O1 La1 N2 . . 69.05(7) ?
O4 La1 N2 . . 73.23(7) ?
O8 La1 N2 . . 112.44(8) ?
N3 La1 N2 . . 61.51(7) ?
O2 La1 O5 3_777 . 77.98(7) ?
O1 La1 O5 . . 65.36(7) ?
O4 La1 O5 . . 47.63(7) ?
O8 La1 O5 . . 135.76(8) ?
N3 La1 O5 . . 132.60(8) ?
N2 La1 O5 . . 111.57(7) ?
O2 La1 N5 3_777 . 77.10(7) ?
O1 La1 N5 . . 129.03(7) ?
O4 La1 N5 . . 79.69(7) ?
O8 La1 N5 . . 78.07(8) ?
N3 La1 N5 . . 150.86(8) ?
N2 La1 N5 . . 141.46(7) ?
O5 La1 N5 . . 64.76(7) ?
O2 La1 O7 3_777 . 113.62(7) ?
O1 La1 O7 . . 125.74(7) ?
O4 La1 O7 . . 119.74(7) ?
O8 La1 O7 . . 46.86(7) ?
N3 La1 O7 . . 62.44(7) ?
N2 La1 O7 . . 67.34(7) ?
O5 La1 O7 . . 163.54(7) ?
N5 La1 O7 . . 105.22(7) ?
O2 La1 N4 3_777 . 132.04(7) ?
O1 La1 N4 . . 139.19(7) ?
O4 La1 N4 . . 67.69(7) ?
O8 La1 N4 . . 81.15(8) ?
N3 La1 N4 . . 125.42(8) ?
N2 La1 N4 . . 85.05(8) ?
O5 La1 N4 . . 98.33(7) ?
N5 La1 N4 . . 59.17(8) ?
O7 La1 N4 . . 65.28(7) ?
C3 N1 C5 . . 123.5(3) ?
C3 N1 C2 . . 117.3(3) ?
C5 N1 C2 . . 119.0(3) ?
C11 N2 C15 . . 117.4(3) ?
C11 N2 La1 . . 122.7(2) ?
C15 N2 La1 . . 119.86(18) ?
C20 N3 C16 . . 117.8(3) ?
C20 N3 La1 . . 121.1(2) ?
C16 N3 La1 . . 121.06(19) ?
C23 N4 C27 . . 117.0(3) ?
C23 N4 La1 . . 121.8(2) ?
C27 N4 La1 . . 120.83(19) ?
C32 N5 C28 . . 117.8(3) ?
C32 N5 La1 . . 119.2(2) ?
C28 N5 La1 . . 122.8(2) ?
O6 N6 O5 . . 122.4(3) ?
O6 N6 O4 . . 120.8(3) ?
O5 N6 O4 . . 116.8(3) ?
O9 N7 O8 . . 121.4(3) ?
O9 N7 O7 . . 121.1(3) ?
O8 N7 O7 . . 117.4(3) ?
C1 O1 La1 . . 138.33(19) ?
C1 O2 La1 . 3_777 161.3(2) ?
N6 O4 La1 . . 100.05(18) ?
N6 O5 La1 . . 94.59(18) ?
N7 O7 La1 . . 92.03(18) ?
N7 O8 La1 . . 99.1(2) ?
O1 C1 O2 . . 125.5(3) ?
O1 C1 C2 . . 118.8(3) ?
O2 C1 C2 . . 115.7(3) ?
N1 C2 C1 . . 115.0(3) ?
N1 C2 H2A . . 108.5 ?
C1 C2 H2A . . 108.5 ?
N1 C2 H2B . . 108.5 ?
C1 C2 H2B . . 108.5 ?
H2A C2 H2B . . 107.5 ?
O3 C3 N1 . . 120.5(3) ?
O3 C3 C4 . . 121.9(4) ?
N1 C3 C4 . . 117.5(3) ?
C3 C4 H4A . . 109.5 ?
C3 C4 H4B . . 109.5 ?
H4A C4 H4B . . 109.5 ?
C3 C4 H4C . . 109.5 ?
H4A C4 H4C . . 109.5 ?
H4B C4 H4C . . 109.5 ?
C6 C5 C10 . . 119.7(4) ?
C6 C5 N1 . . 119.8(3) ?
C10 C5 N1 . . 120.5(3) ?
C5 C6 C7 . . 119.6(4) ?
C5 C6 H6 . . 120.2 ?
C7 C6 H6 . . 120.2 ?
C8 C7 C6 . . 120.2(4) ?
C8 C7 H7 . . 119.9 ?
C6 C7 H7 . . 119.9 ?
C9 C8 C7 . . 119.9(4) ?
C9 C8 H8 . . 120.0 ?
C7 C8 H8 . . 120.0 ?
C8 C9 C10 . . 120.7(4) ?
C8 C9 H9 . . 119.6 ?
C10 C9 H9 . . 119.6 ?
C5 C10 C9 . . 119.8(4) ?
C5 C10 H10 . . 120.1 ?
C9 C10 H10 . . 120.1 ?
N2 C11 C12 . . 124.2(3) ?
N2 C11 H11 . . 117.9 ?
C12 C11 H11 . . 117.9 ?
C13 C12 C11 . . 118.6(3) ?
C13 C12 H12 . . 120.7 ?
C11 C12 H12 . . 120.7 ?
C12 C13 C14 . . 119.9(3) ?
C12 C13 H13 . . 120.1 ?
C14 C13 H13 . . 120.1 ?
C13 C14 C15 . . 117.8(3) ?
C13 C14 C21 . . 122.1(3) ?
C15 C14 C21 . . 120.1(3) ?
N2 C15 C14 . . 122.0(3) ?
N2 C15 C16 . . 119.2(3) ?
C14 C15 C16 . . 118.8(3) ?
N3 C16 C17 . . 122.2(3) ?
N3 C16 C15 . . 118.4(3) ?
C17 C16 C15 . . 119.4(3) ?
C16 C17 C18 . . 117.6(3) ?
C16 C17 C22 . . 120.0(3) ?
C18 C17 C22 . . 122.3(3) ?
C19 C18 C17 . . 119.8(3) ?
C19 C18 H18 . . 120.1 ?
C17 C18 H18 . . 120.1 ?
C18 C19 C20 . . 119.2(3) ?
C18 C19 H19 . . 120.4 ?
C20 C19 H19 . . 120.4 ?
N3 C20 C19 . . 123.4(3) ?
N3 C20 H20 . . 118.3 ?
C19 C20 H20 . . 118.3 ?
C22 C21 C14 . . 120.9(3) ?
C22 C21 H21 . . 119.6 ?
C14 C21 H21 . . 119.6 ?
C21 C22 C17 . . 120.7(3) ?
C21 C22 H22 . . 119.6 ?
C17 C22 H22 . . 119.6 ?
N4 C23 C24 . . 123.8(3) ?
N4 C23 H23 . . 118.1 ?
C24 C23 H23 . . 118.1 ?
C25 C24 C23 . . 118.8(3) ?
C25 C24 H24 . . 120.6 ?
C23 C24 H24 . . 120.6 ?
C24 C25 C26 . . 120.0(3) ?
C24 C25 H25 . . 120.0 ?
C26 C25 H25 . . 120.0 ?
C25 C26 C27 . . 117.5(3) ?
C25 C26 C33 . . 123.1(3) ?
C27 C26 C33 . . 119.4(3) ?
N4 C27 C26 . . 122.8(3) ?
N4 C27 C28 . . 118.0(3) ?
C26 C27 C28 . . 119.2(3) ?
N5 C28 C29 . . 122.2(3) ?
N5 C28 C27 . . 118.4(3) ?
C29 C28 C27 . . 119.4(3) ?
C30 C29 C28 . . 117.7(3) ?
C30 C29 C34 . . 122.8(3) ?
C28 C29 C34 . . 119.5(3) ?
C31 C30 C29 . . 119.4(3) ?
C31 C30 H30 . . 120.3 ?
C29 C30 H30 . . 120.3 ?
C30 C31 C32 . . 119.4(3) ?
C30 C31 H31 . . 120.3 ?
C32 C31 H31 . . 120.3 ?
N5 C32 C31 . . 123.4(3) ?
N5 C32 H32 . . 118.3 ?
C31 C32 H32 . . 118.3 ?
C34 C33 C26 . . 121.7(3) ?
C34 C33 H33 . . 119.2 ?
C26 C33 H33 . . 119.2 ?
C33 C34 C29 . . 120.9(3) ?
C33 C34 H34 . . 119.6 ?
C29 C34 H34 . . 119.6 ?

loop_
_geom_bond_atom_site_label_1
_geom_bond_atom_site_label_2
_geom_bond_site_symmetry_2
_geom_bond_distance
_geom_bond_publ_flag
La1 O2 3_777 2.376(2) ?
La1 O1 . 2.492(2) ?
La1 O4 . 2.593(2) ?
La1 O8 . 2.610(2) ?
La1 N3 . 2.680(2) ?
La1 N2 . 2.709(2) ?
La1 O5 . 2.715(2) ?
La1 N5 . 2.740(2) ?
La1 O7 . 2.754(2) ?
La1 N4 . 2.788(3) ?
N1 C3 . 1.363(4) ?
N1 C5 . 1.433(4) ?
N1 C2 . 1.455(4) ?
N2 C11 . 1.327(4) ?
N2 C15 . 1.362(4) ?
N3 C20 . 1.321(4) ?
N3 C16 . 1.369(4) ?
N4 C23 . 1.325(4) ?
N4 C27 . 1.364(4) ?
N5 C32 . 1.330(4) ?
N5 C28 . 1.357(4) ?
N6 O6 . 1.224(3) ?
N6 O5 . 1.252(3) ?
N6 O4 . 1.268(3) ?
N7 O9 . 1.229(3) ?
N7 O8 . 1.248(4) ?
N7 O7 . 1.253(3) ?
O1 C1 . 1.239(3) ?
O2 C1 . 1.261(3) ?
O2 La1 3_777 2.376(2) ?
O3 C3 . 1.221(4) ?
C1 C2 . 1.518(4) ?
C2 H2A . 0.9700 ?
C2 H2B . 0.9700 ?
C3 C4 . 1.507(5) ?
C4 H4A . 0.9600 ?
C4 H4B . 0.9600 ?
C4 H4C . 0.9600 ?
C5 C6 . 1.370(5) ?
C5 C10 . 1.376(5) ?
C6 C7 . 1.387(6) ?
C6 H6 . 0.9300 ?
C7 C8 . 1.365(6) ?
C7 H7 . 0.9300 ?
C8 C9 . 1.353(6) ?
C8 H8 . 0.9300 ?
C9 C10 . 1.376(5) ?
C9 H9 . 0.9300 ?
C10 H10 . 0.9300 ?
C11 C12 . 1.387(5) ?
C11 H11 . 0.9300 ?
C12 C13 . 1.356(5) ?
C12 H12 . 0.9300 ?
C13 C14 . 1.402(5) ?
C13 H13 . 0.9300 ?
C14 C15 . 1.408(4) ?
C14 C21 . 1.425(5) ?
C15 C16 . 1.441(4) ?
C16 C17 . 1.400(4) ?
C17 C18 . 1.403(5) ?
C17 C22 . 1.429(5) ?
C18 C19 . 1.357(5) ?
C18 H18 . 0.9300 ?
C19 C20 . 1.391(5) ?
C19 H19 . 0.9300 ?
C20 H20 . 0.9300 ?
C21 C22 . 1.345(5) ?
C21 H21 . 0.9300 ?
C22 H22 . 0.9300 ?
C23 C24 . 1.400(4) ?
C23 H23 . 0.9300 ?
C24 C25 . 1.361(5) ?
C24 H24 . 0.9300 ?
C25 C26 . 1.393(5) ?
C25 H25 . 0.9300 ?
C26 C27 . 1.411(4) ?
C26 C33 . 1.427(5) ?
C27 C28 . 1.444(4) ?
C28 C29 . 1.414(4) ?
C29 C30 . 1.403(5) ?
C29 C34 . 1.428(5) ?
C30 C31 . 1.358(5) ?
C30 H30 . 0.9300 ?
C31 C32 . 1.392(5) ?
C31 H31 . 0.9300 ?
C32 H32 . 0.9300 ?
C33 C34 . 1.344(5) ?
C33 H33 . 0.9300 ?
C34 H34 . 0.9300 ?

loop_
_geom_torsion_atom_site_label_1
_geom_torsion_atom_site_label_2
_geom_torsion_atom_site_label_3
_geom_torsion_atom_site_label_4
_geom_torsion_site_symmetry_1
_geom_torsion_site_symmetry_2
_geom_torsion_site_symmetry_3
_geom_torsion_site_symmetry_4
_geom_torsion
_geom_torsion_publ_flag
O2 La1 N2 C11 3_777 . . . -147.4(2) ?
O1 La1 N2 C11 . . . . -100.4(2) ?
O4 La1 N2 C11 . . . . -20.7(2) ?
O8 La1 N2 C11 . . . . 125.7(2) ?
N3 La1 N2 C11 . . . . -177.4(3) ?
O5 La1 N2 C11 . . . . -49.6(2) ?
N5 La1 N2 C11 . . . . 26.6(3) ?
O7 La1 N2 C11 . . . . 112.7(2) ?
N4 La1 N2 C11 . . . . 47.4(2) ?
O2 La1 N2 C15 3_777 . . . 30.4(3) ?
O1 La1 N2 C15 . . . . 77.3(2) ?
O4 La1 N2 C15 . . . . 157.0(2) ?
O8 La1 N2 C15 . . . . -56.6(2) ?
N3 La1 N2 C15 . . . . 0.3(2) ?
O5 La1 N2 C15 . . . . 128.1(2) ?
N5 La1 N2 C15 . . . . -155.73(19) ?
O7 La1 N2 C15 . . . . -69.6(2) ?
N4 La1 N2 C15 . . . . -134.9(2) ?
O2 La1 N3 C20 3_777 . . . 18.8(2) ?
O1 La1 N3 C20 . . . . 103.7(3) ?
O4 La1 N3 C20 . . . . 151.1(2) ?
O8 La1 N3 C20 . . . . -52.8(2) ?
N2 La1 N3 C20 . . . . -179.5(3) ?
O5 La1 N3 C20 . . . . 86.5(3) ?
N5 La1 N3 C20 . . . . -30.9(3) ?
O7 La1 N3 C20 . . . . -101.7(3) ?
N4 La1 N3 C20 . . . . -119.9(2) ?
O2 La1 N3 C16 3_777 . . . -162.5(2) ?
O1 La1 N3 C16 . . . . -77.6(2) ?
O4 La1 N3 C16 . . . . -30.2(3) ?
O8 La1 N3 C16 . . . . 125.8(2) ?
N2 La1 N3 C16 . . . . -0.8(2) ?
O5 La1 N3 C16 . . . . -94.8(2) ?
N5 La1 N3 C16 . . . . 147.8(2) ?
O7 La1 N3 C16 . . . . 77.0(2) ?
N4 La1 N3 C16 . . . . 58.7(2) ?
O2 La1 N4 C23 3_777 . . . -151.3(2) ?
O1 La1 N4 C23 . . . . 65.8(3) ?
O4 La1 N4 C23 . . . . 90.2(2) ?
O8 La1 N4 C23 . . . . -97.3(2) ?
N3 La1 N4 C23 . . . . -33.2(3) ?
N2 La1 N4 C23 . . . . 16.3(2) ?
O5 La1 N4 C23 . . . . 127.4(2) ?
N5 La1 N4 C23 . . . . -178.7(3) ?
O7 La1 N4 C23 . . . . -51.0(2) ?
O2 La1 N4 C27 3_777 . . . 35.3(3) ?
O1 La1 N4 C27 . . . . -107.6(2) ?
O4 La1 N4 C27 . . . . -83.2(2) ?
O8 La1 N4 C27 . . . . 89.3(2) ?
N3 La1 N4 C27 . . . . 153.4(2) ?
N2 La1 N4 C27 . . . . -157.1(2) ?
O5 La1 N4 C27 . . . . -45.9(2) ?
N5 La1 N4 C27 . . . . 8.0(2) ?
O7 La1 N4 C27 . . . . 135.6(2) ?
O2 La1 N5 C32 3_777 . . . 19.8(2) ?
O1 La1 N5 C32 . . . . -50.2(3) ?
O4 La1 N5 C32 . . . . -110.7(2) ?
O8 La1 N5 C32 . . . . 92.5(2) ?
N3 La1 N5 C32 . . . . 70.9(3) ?
N2 La1 N5 C32 . . . . -156.3(2) ?
O5 La1 N5 C32 . . . . -62.9(2) ?
O7 La1 N5 C32 . . . . 131.1(2) ?
N4 La1 N5 C32 . . . . 179.2(3) ?
O2 La1 N5 C28 3_777 . . . -166.6(2) ?
O1 La1 N5 C28 . . . . 123.5(2) ?
O4 La1 N5 C28 . . . . 62.9(2) ?
O8 La1 N5 C28 . . . . -93.9(2) ?
N3 La1 N5 C28 . . . . -115.5(2) ?
N2 La1 N5 C28 . . . . 17.3(3) ?
O5 La1 N5 C28 . . . . 110.8(2) ?
O7 La1 N5 C28 . . . . -55.3(2) ?
N4 La1 N5 C28 . . . . -7.1(2) ?
O2 La1 O1 C1 3_777 . . . 11.0(3) ?
O4 La1 O1 C1 . . . . 140.9(3) ?
O8 La1 O1 C1 . . . . -40.8(3) ?
N3 La1 O1 C1 . . . . -75.2(3) ?
N2 La1 O1 C1 . . . . -141.6(3) ?
O5 La1 O1 C1 . . . . 90.9(3) ?
N5 La1 O1 C1 . . . . 78.2(3) ?
O7 La1 O1 C1 . . . . -103.2(3) ?
N4 La1 O1 C1 . . . . 164.2(3) ?
O6 N6 O4 La1 . . . . 170.4(2) ?
O5 N6 O4 La1 . . . . -10.1(3) ?
O2 La1 O4 N6 3_777 . . . 4.9(2) ?
O1 La1 O4 N6 . . . . -64.73(18) ?
O8 La1 O4 N6 . . . . 117.36(19) ?
N3 La1 O4 N6 . . . . -110.21(18) ?
N2 La1 O4 N6 . . . . -136.97(19) ?
O5 La1 O4 N6 . . . . 5.63(16) ?
N5 La1 O4 N6 . . . . 70.76(18) ?
O7 La1 O4 N6 . . . . 172.49(17) ?
N4 La1 O4 N6 . . . . 131.5(2) ?
O6 N6 O5 La1 . . . . -170.9(3) ?
O4 N6 O5 La1 . . . . 9.6(3) ?
O2 La1 O5 N6 3_777 . . . 173.77(19) ?
O1 La1 O5 N6 . . . . 85.88(18) ?
O4 La1 O5 N6 . . . . -5.63(16) ?
O8 La1 O5 N6 . . . . -140.71(17) ?
N3 La1 O5 N6 . . . . 103.60(18) ?
N2 La1 O5 N6 . . . . 33.07(19) ?
N5 La1 O5 N6 . . . . -104.96(19) ?
O7 La1 O5 N6 . . . . -49.8(3) ?
N4 La1 O5 N6 . . . . -54.87(18) ?
O9 N7 O7 La1 . . . . -156.3(3) ?
O8 N7 O7 La1 . . . . 21.0(3) ?
O2 La1 O7 N7 3_777 . . . 13.6(2) ?
O1 La1 O7 N7 . . . . 112.44(18) ?
O4 La1 O7 N7 . . . . -155.40(17) ?
O8 La1 O7 N7 . . . . -12.01(18) ?
N3 La1 O7 N7 . . . . 82.79(19) ?
N2 La1 O7 N7 . . . . 151.4(2) ?
O5 La1 O7 N7 . . . . -119.1(3) ?
N5 La1 O7 N7 . . . . -68.74(19) ?
N4 La1 O7 N7 . . . . -113.51(19) ?
O9 N7 O8 La1 . . . . 154.8(3) ?
O7 N7 O8 La1 . . . . -22.5(3) ?
O2 La1 O8 N7 3_777 . . . -143.0(2) ?
O1 La1 O8 N7 . . . . -87.3(2) ?
O4 La1 O8 N7 . . . . 89.7(2) ?
N3 La1 O8 N7 . . . . -54.1(2) ?
N2 La1 O8 N7 . . . . -4.4(2) ?
O5 La1 O8 N7 . . . . 169.36(18) ?
N5 La1 O8 N7 . . . . 136.7(2) ?
O7 La1 O8 N7 . . . . 12.21(18) ?
N4 La1 O8 N7 . . . . 76.5(2) ?
La1 O1 C1 O2 . . . . 3.0(5) ?
La1 O1 C1 C2 . . . . -175.1(2) ?
La1 O2 C1 O1 3_777 . . . -135.8(5) ?
La1 O2 C1 C2 3_777 . . . 42.3(7) ?
C3 N1 C2 C1 . . . . -71.2(4) ?
C5 N1 C2 C1 . . . . 103.4(3) ?
O1 C1 C2 N1 . . . . -26.0(4) ?
O2 C1 C2 N1 . . . . 155.8(3) ?
C5 N1 C3 O3 . . . . -175.7(3) ?
C2 N1 C3 O3 . . . . -1.3(5) ?
C5 N1 C3 C4 . . . . 6.1(5) ?
C2 N1 C3 C4 . . . . -179.5(3) ?
C3 N1 C5 C6 . . . . -91.5(4) ?
C2 N1 C5 C6 . . . . 94.2(4) ?
C3 N1 C5 C10 . . . . 88.9(4) ?
C2 N1 C5 C10 . . . . -85.5(4) ?
C10 C5 C6 C7 . . . . -2.5(6) ?
N1 C5 C6 C7 . . . . 177.8(4) ?
C5 C6 C7 C8 . . . . 1.8(7) ?
C6 C7 C8 C9 . . . . 0.5(7) ?
C7 C8 C9 C10 . . . . -1.9(7) ?
C6 C5 C10 C9 . . . . 1.1(6) ?
N1 C5 C10 C9 . . . . -179.3(3) ?
C8 C9 C10 C5 . . . . 1.1(6) ?
C15 N2 C11 C12 . . . . 1.1(5) ?
La1 N2 C11 C12 . . . . 178.9(2) ?
N2 C11 C12 C13 . . . . 0.5(5) ?
C11 C12 C13 C14 . . . . -1.3(5) ?
C12 C13 C14 C15 . . . . 0.4(5) ?
C12 C13 C14 C21 . . . . -179.6(3) ?
C11 N2 C15 C14 . . . . -2.0(4) ?
La1 N2 C15 C14 . . . . -179.9(2) ?
C11 N2 C15 C16 . . . . 178.1(3) ?
La1 N2 C15 C16 . . . . 0.2(4) ?
C13 C14 C15 N2 . . . . 1.3(5) ?
C21 C14 C15 N2 . . . . -178.7(3) ?
C13 C14 C15 C16 . . . . -178.8(3) ?
C21 C14 C15 C16 . . . . 1.2(5) ?
C20 N3 C16 C17 . . . . 0.1(5) ?
La1 N3 C16 C17 . . . . -178.6(2) ?
C20 N3 C16 C15 . . . . -179.9(3) ?
La1 N3 C16 C15 . . . . 1.3(4) ?
N2 C15 C16 N3 . . . . -1.0(4) ?
C14 C15 C16 N3 . . . . 179.1(3) ?
N2 C15 C16 C17 . . . . 178.9(3) ?
C14 C15 C16 C17 . . . . -1.0(4) ?
N3 C16 C17 C18 . . . . 1.1(5) ?
C15 C16 C17 C18 . . . . -178.8(3) ?
N3 C16 C17 C22 . . . . 179.9(3) ?
C15 C16 C17 C22 . . . . 0.0(5) ?
C16 C17 C18 C19 . . . . -0.9(5) ?
C22 C17 C18 C19 . . . . -179.7(4) ?
C17 C18 C19 C20 . . . . -0.5(6) ?
C16 N3 C20 C19 . . . . -1.6(5) ?
La1 N3 C20 C19 . . . . 177.1(3) ?
C18 C19 C20 N3 . . . . 1.8(6) ?
C13 C14 C21 C22 . . . . 179.7(3) ?
C15 C14 C21 C22 . . . . -0.4(5) ?
C14 C21 C22 C17 . . . . -0.7(6) ?
C16 C17 C22 C21 . . . . 0.9(5) ?
C18 C17 C22 C21 . . . . 179.7(3) ?
C27 N4 C23 C24 . . . . 1.5(5) ?
La1 N4 C23 C24 . . . . -172.2(3) ?
N4 C23 C24 C25 . . . . 0.3(5) ?
C23 C24 C25 C26 . . . . -1.4(5) ?
C24 C25 C26 C27 . . . . 0.7(5) ?
C24 C25 C26 C33 . . . . -178.2(3) ?
C23 N4 C27 C26 . . . . -2.2(4) ?
La1 N4 C27 C26 . . . . 171.5(2) ?
C23 N4 C27 C28 . . . . 177.6(3) ?
La1 N4 C27 C28 . . . . -8.7(4) ?
C25 C26 C27 N4 . . . . 1.1(5) ?
C33 C26 C27 N4 . . . . -179.9(3) ?
C25 C26 C27 C28 . . . . -178.7(3) ?
C33 C26 C27 C28 . . . . 0.3(5) ?
C32 N5 C28 C29 . . . . 0.1(4) ?
La1 N5 C28 C29 . . . . -173.6(2) ?
C32 N5 C28 C27 . . . . 179.9(3) ?
La1 N5 C28 C27 . . . . 6.2(4) ?
N4 C27 C28 N5 . . . . 1.8(4) ?
C26 C27 C28 N5 . . . . -178.4(3) ?
N4 C27 C28 C29 . . . . -178.4(3) ?
C26 C27 C28 C29 . . . . 1.5(4) ?
N5 C28 C29 C30 . . . . -1.6(5) ?
C27 C28 C29 C30 . . . . 178.6(3) ?
N5 C28 C29 C34 . . . . 177.9(3) ?
C27 C28 C29 C34 . . . . -2.0(4) ?
C28 C29 C30 C31 . . . . 0.6(5) ?
C34 C29 C30 C31 . . . . -178.8(3) ?
C29 C30 C31 C32 . . . . 1.7(5) ?
C28 N5 C32 C31 . . . . 2.5(5) ?
La1 N5 C32 C31 . . . . 176.4(3) ?
C30 C31 C32 N5 . . . . -3.4(5) ?
C25 C26 C33 C34 . . . . 177.3(4) ?
C27 C26 C33 C34 . . . . -1.6(5) ?
C26 C33 C34 C29 . . . . 1.1(5) ?
C30 C29 C34 C33 . . . . -179.9(3) ?
C28 C29 C34 C33 . . . . 0.7(5) ?
